data_7113105
loop_
_publ_author_name
'Liu, Cai-Ming'
'Zhang, De-Qing'
'Zhu, Dao-Ben'

_publ_section_title
;
 Solvatomagnetic effect and spin-glass behavior in a 1D coordination
 polymer constructed from EE-azido bridged Mn^III^~3~O units
;
_journal_coden_ASTM CHCOFS
_journal_issue 3
_journal_name_full
;
 Chemical Communications (Cambridge, United Kingdom)
;
_journal_page_first 368
_journal_page_last 370
_journal_paper_doi 10.1039/b715080f
_journal_year 2008
_chemical_formula_sum 'C32.5 H32.5 Br3 Mn3 N6 O9.5'
_chemical_formula_weight 1063.70
_space_group_IT_number 14
_symmetry_cell_setting monoclinic
_symmetry_space_group_name_Hall '-P 2ybc'
_symmetry_space_group_name_H-M 'P 1 21/c 1'
_atom_sites_solution_hydrogens geom
_atom_sites_solution_primary direct
_atom_sites_solution_secondary difmap
_audit_creation_method SHELXL-97
_cell_angle_alpha 90.00
_cell_angle_beta 91.95(3)
_cell_angle_gamma 90.00
_cell_formula_units_Z 4
_cell_length_a 7.604(2)
_cell_length_b 33.436(7)
_cell_length_c 15.726(3)
_cell_measurement_reflns_used 21963
_cell_measurement_temperature 293(2)
_cell_measurement_theta_max 25.00
_cell_measurement_theta_min 2.24
_cell_volume 3996.0(15)
_computing_cell_refinement 'RAPID AUTO (Rigaku, 2001)'
_computing_data_collection 'RAPID AUTO (Rigaku, 2001)'
_computing_data_reduction 'RAPID AUTO (Rigaku, 2001)'
_computing_molecular_graphics 'SHELXL-97 (Sheldrick, 1997)'
_computing_publication_material 'SHELXL-97 (Sheldrick, 1997)'
_computing_structure_refinement 'SHELXL-97 (Sheldrick, 1997)'
_computing_structure_solution 'SHELXS-97 (Sheldrick, 1990)'
_diffrn_ambient_temperature 293(2)
_diffrn_measured_fraction_theta_full 0.997
_diffrn_measured_fraction_theta_max 0.997
_diffrn_measurement_device_type 'Rigaku R-AXIS RAPID IP Area Detector'
_diffrn_measurement_method Oscillation
_diffrn_radiation_monochromator graphite
_diffrn_radiation_source 'fine-focus sealed tube'
_diffrn_radiation_type MoK\a
_diffrn_radiation_wavelength 0.71073
_diffrn_reflns_av_R_equivalents 0.0949
_diffrn_reflns_av_sigmaI/netI 0.0769
_diffrn_reflns_limit_h_max 9
_diffrn_reflns_limit_h_min -9
_diffrn_reflns_limit_k_max 39
_diffrn_reflns_limit_k_min -39
_diffrn_reflns_limit_l_max 18
_diffrn_reflns_limit_l_min -18
_diffrn_reflns_number 21963
_diffrn_reflns_theta_full 25.00
_diffrn_reflns_theta_max 25.00
_diffrn_reflns_theta_min 2.24
_exptl_absorpt_coefficient_mu 3.992
_exptl_absorpt_correction_T_max 1.2358
_exptl_absorpt_correction_T_min 0.7059
_exptl_absorpt_correction_type psi-scan
_exptl_absorpt_process_details Abscor
_exptl_crystal_colour 'Dark green'
_exptl_crystal_density_diffrn 1.768
_exptl_crystal_density_method 'not measured'
_exptl_crystal_description Block
_exptl_crystal_F_000 2102
_exptl_crystal_size_max 0.28
_exptl_crystal_size_mid 0.12
_exptl_crystal_size_min 0.05
_refine_diff_density_max 0.934
_refine_diff_density_min -0.529
_refine_diff_density_rms 0.127
_refine_ls_extinction_method none
_refine_ls_goodness_of_fit_ref 1.174
_refine_ls_hydrogen_treatment constr
_refine_ls_matrix_type full
_refine_ls_number_parameters 497
_refine_ls_number_reflns 7011
_refine_ls_number_restraints 0
_refine_ls_restrained_S_all 1.174
_refine_ls_R_factor_all 0.1299
_refine_ls_R_factor_gt 0.0947
_refine_ls_shift/su_max 0.002
_refine_ls_shift/su_mean 0.000
_refine_ls_structure_factor_coef Fsqd
_refine_ls_weighting_details 'calc w=1/[\s^2^(Fo^2^)+(0.0612P)^2^+21.5542P] where P=(Fo^2^+2Fc^2^)/3'
_refine_ls_weighting_scheme calc
_refine_ls_wR_factor_gt 0.1878
_refine_ls_wR_factor_ref 0.2017
_reflns_number_gt 5170
_reflns_number_total 7011
_reflns_threshold_expression >2sigma(I)
_cod_duplicate_entry 7102834
_cod_data_source_file b715080f.txt
_cod_data_source_block 3
_cod_depositor_comments
;
The following automatic conversions were performed:

'_symmetry_cell_setting' value 'Monoclinic' changed to 'monoclinic'
according to
/usr/data/users/saulius/automatic-downloads/retrospective/RSC/lib/dictionaries/cif_core.dic
dictionary named 'cif_core.dic' version 2.4.2 from
2011-04-26.

'_exptl_absorpt_correction_type' value 'psi scan'
changed to 'psi-scan' according to
/usr/data/users/saulius/automatic-downloads/retrospective/RSC/lib/dictionaries/cif_core.dic
dictionary named 'cif_core.dic' version 2.4.2 from 2011-04-26.

Automatic conversion script
Id: cif_fix_values 2281 2013-09-26 08:29:07Z andrius 
;
_cod_original_sg_symbol_H-M P2(1)/c
_cod_original_formula_sum 'C32.50 H32.50 Br3 Mn3 N6 O9.50'
_cod_database_code 7113105

loop_
_symmetry_equiv_pos_as_xyz
'x, y, z'
'-x, y+1/2, -z+1/2'
'-x, -y, -z'
'x, -y-1/2, z-1/2'

loop_
_atom_site_label
_atom_site_type_symbol
_atom_site_fract_x
_atom_site_fract_y
_atom_site_fract_z
_atom_site_U_iso_or_equiv
_atom_site_adp_type
_atom_site_occupancy
_atom_site_symmetry_multiplicity
_atom_site_calc_flag
_atom_site_refinement_flags
Mn1 Mn 0.15697(7) 0.356556(15) 0.80274(3) 0.03889(15) Uani 1 1 d .
Mn2 Mn 0.22982(7) 0.437485(15) 0.68798(3) 0.03877(15) Uani 1 1 d .
Mn3 Mn 0.37388(7) 0.350060(15) 0.62454(4) 0.03880(15) Uani 1 1 d .
Br1 Br -0.01299(6) 0.162986(13) 1.01983(3) 0.06660(14) Uani 1 1 d .
Br2 Br -0.16837(7) 0.625043(13) 0.84758(4) 0.08737(18) Uani 1 1 d .
Br3 Br 0.66108(9) 0.334635(19) 0.17727(3) 0.0988(2) Uani 1 1 d .
C1 C 0.0519(5) 0.29398(11) 0.9215(3) 0.0479(12) Uani 1 1 d .
C2 C -0.0215(6) 0.28661(12) 0.9999(3) 0.0578(13) Uani 1 1 d .
H2A H -0.0575 0.3081 1.0327 0.069 Uiso 1 1 calc R
C3 C -0.0417(5) 0.24841(12) 1.0299(3) 0.0573(13) Uani 1 1 d .
H3A H -0.0912 0.2440 1.0824 0.069 Uiso 1 1 calc R
C4 C 0.0122(5) 0.21659(11) 0.9814(3) 0.0538(12) Uani 1 1 d .
C5 C 0.0870(5) 0.22291(10) 0.9044(3) 0.0466(12) Uani 1 1 d .
H5A H 0.1247 0.2011 0.8732 0.056 Uiso 1 1 calc R
C6 C 0.1079(5) 0.26142(10) 0.8720(2) 0.0422(11) Uani 1 1 d .
C7 C 0.1881(5) 0.26711(10) 0.7907(2) 0.0416(11) Uani 1 1 d .
C8 C 0.2478(6) 0.23938(12) 0.7307(3) 0.0583(14) Uani 1 1 d .
H8A H 0.2419 0.2116 0.7341 0.070 Uiso 1 1 calc R
C9 C 0.3154(5) 0.26116(11) 0.6672(3) 0.0498(12) Uani 1 1 d .
H9A H 0.3658 0.2504 0.6191 0.060 Uiso 1 1 calc R
C10 C 0.1262(5) 0.52047(10) 0.7161(2) 0.0444(11) Uani 1 1 d .
C11 C 0.1147(6) 0.55809(12) 0.6800(3) 0.0588(13) Uani 1 1 d .
H11A H 0.1668 0.5625 0.6282 0.071 Uiso 1 1 calc R
C12 C 0.0283(6) 0.58966(11) 0.7182(3) 0.0618(14) Uani 1 1 d .
H12A H 0.0227 0.6148 0.6929 0.074 Uiso 1 1 calc R
C13 C -0.0478(5) 0.58253(11) 0.7938(3) 0.0522(12) Uani 1 1 d .
C14 C -0.0399(5) 0.54558(10) 0.8319(3) 0.0481(12) Uani 1 1 d .
H14A H -0.0929 0.5416 0.8837 0.058 Uiso 1 1 calc R
C15 C 0.0466(5) 0.51408(10) 0.7939(2) 0.0414(11) Uani 1 1 d .
C16 C 0.0503(5) 0.47513(10) 0.8360(2) 0.0441(11) Uani 1 1 d .
C17 C -0.0219(6) 0.46213(12) 0.9116(3) 0.0670(14) Uani 1 1 d .
H17A H -0.0827 0.4776 0.9500 0.080 Uiso 1 1 calc R
C18 C 0.0143(6) 0.42257(12) 0.9178(3) 0.0620(14) Uani 1 1 d .
H18A H -0.0171 0.4062 0.9626 0.074 Uiso 1 1 calc R
C19 C 0.5099(5) 0.32429(11) 0.4615(2) 0.0452(11) Uani 1 1 d .
C20 C 0.5741(5) 0.29187(11) 0.4170(3) 0.0519(12) Uani 1 1 d .
H20A H 0.5845 0.2672 0.4439 0.062 Uiso 1 1 calc R
C21 C 0.6228(5) 0.29566(13) 0.3336(3) 0.0613(13) Uani 1 1 d .
H21A H 0.6676 0.2738 0.3047 0.074 Uiso 1 1 calc R
C22 C 0.6046(5) 0.33134(12) 0.2945(3) 0.0570(13) Uani 1 1 d .
C23 C 0.5404(5) 0.36416(12) 0.3343(2) 0.0523(12) Uani 1 1 d .
H23A H 0.5280 0.3882 0.3048 0.063 Uiso 1 1 calc R
C24 C 0.4930(4) 0.36190(10) 0.4195(2) 0.0417(11) Uani 1 1 d .
C25 C 0.4290(5) 0.39701(11) 0.4642(2) 0.0418(11) Uani 1 1 d .
C26 C 0.4106(6) 0.43640(12) 0.4374(3) 0.0615(14) Uani 1 1 d .
H26A H 0.4354 0.4468 0.3843 0.074 Uiso 1 1 calc R
C27 C 0.3482(6) 0.45678(12) 0.5057(3) 0.0597(13) Uani 1 1 d .
H27A H 0.3245 0.4841 0.5064 0.072 Uiso 1 1 calc R
C28 C -0.2504(4) 0.34740(10) 0.7177(2) 0.0368(10) Uani 1 1 d .
C29 C -0.2599(7) 0.30384(14) 0.7329(4) 0.090(2) Uani 1 1 d .
H29A H -0.1487 0.2945 0.7558 0.108 Uiso 1 1 calc R
H29B H -0.2870 0.2904 0.6801 0.108 Uiso 1 1 calc R
H29C H -0.3501 0.2984 0.7725 0.108 Uiso 1 1 calc R
C30 C 0.5062(9) 0.3369(2) 0.9324(4) 0.144(3) Uani 1 1 d .
H30A H 0.6208 0.3461 0.9511 0.173 Uiso 1 1 calc R
H30B H 0.5160 0.3109 0.9071 0.173 Uiso 1 1 calc R
H30C H 0.4314 0.3353 0.9803 0.173 Uiso 1 1 calc R
C31 C -0.1343(8) 0.44180(18) 0.5656(4) 0.110(2) Uani 1 1 d .
H31A H -0.2517 0.4312 0.5635 0.132 Uiso 1 1 calc R
H31B H -0.0747 0.4339 0.5155 0.132 Uiso 1 1 calc R
H31C H -0.1392 0.4705 0.5684 0.132 Uiso 1 1 calc R
C32 C 0.6064(9) 0.47337(19) 0.7536(6) 0.149(3) Uani 1 1 d .
H32A H 0.7183 0.4666 0.7797 0.179 Uiso 1 1 calc R
H32B H 0.5477 0.4923 0.7887 0.179 Uiso 1 1 calc R
H32C H 0.6238 0.4849 0.6986 0.179 Uiso 1 1 calc R
C33 C 0.4990(18) 0.4390(3) 0.9848(11) 0.153(7) Uani 0.50 1 d P
H33A H 0.4287 0.4158 0.9959 0.183 Uiso 0.50 1 calc PR
H33B H 0.5923 0.4318 0.9482 0.183 Uiso 0.50 1 calc PR
H33C H 0.4268 0.4592 0.9577 0.183 Uiso 0.50 1 calc PR
N1 N 0.2219(4) 0.30426(8) 0.75952(19) 0.0403(9) Uani 1 1 d .
N2 N 0.2994(4) 0.30087(8) 0.6833(2) 0.0446(9) Uani 1 1 d .
N3 N 0.1234(4) 0.44302(8) 0.79898(19) 0.0426(9) Uani 1 1 d .
N4 N 0.1020(4) 0.41043(9) 0.8499(2) 0.0518(10) Uani 1 1 d .
N5 N 0.3778(4) 0.39496(8) 0.54539(19) 0.0383(8) Uani 1 1 d .
N6 N 0.3259(4) 0.43201(8) 0.57151(19) 0.0449(9) Uani 1 1 d .
O1 O 0.0660(4) 0.33221(7) 0.89775(17) 0.0577(9) Uani 1 1 d .
O2 O 0.2145(4) 0.49247(7) 0.67373(17) 0.0562(9) Uani 1 1 d .
O3 O 0.4687(4) 0.31803(7) 0.54178(17) 0.0560(9) Uani 1 1 d .
O4 O 0.2498(3) 0.38119(6) 0.70464(14) 0.0352(7) Uani 1 1 d .
O5 O -0.1119(4) 0.36414(9) 0.7337(2) 0.0675(10) Uani 1 1 d .
O6 O -0.3807(4) 0.36532(8) 0.6891(2) 0.0657(10) Uani 1 1 d .
O7 O 0.4350(4) 0.36322(10) 0.8736(2) 0.0794(12) Uani 1 1 d .
H7A H 0.5093 0.3644 0.8344 0.095 Uiso 1 1 d R
O8 O -0.0477(4) 0.42785(8) 0.6340(2) 0.0687(10) Uani 1 1 d .
O9 O 0.5083(4) 0.44052(9) 0.7449(2) 0.0710(10) Uani 1 1 d .
O10 O 0.5616(14) 0.4520(5) 1.0518(9) 0.261(9) Uani 0.50 1 d P
H9B H 0.5797 0.4240 0.7217 0.314 Uiso 1 1 d R
H8B H -0.1057 0.4101 0.6537 0.314 Uiso 1 1 d R
H10B H 0.5491 0.4462 1.1039 0.314 Uiso 1 1 d R

loop_
_atom_site_aniso_label
_atom_site_aniso_U_11
_atom_site_aniso_U_22
_atom_site_aniso_U_33
_atom_site_aniso_U_23
_atom_site_aniso_U_13
_atom_site_aniso_U_12
Mn1 0.0484(3) 0.0290(3) 0.0394(3) 0.0024(2) 0.0033(2) 0.0034(2)
Mn2 0.0468(3) 0.0286(3) 0.0413(3) 0.0018(2) 0.0072(2) 0.0061(2)
Mn3 0.0436(3) 0.0307(3) 0.0423(3) 0.0034(2) 0.0053(2) 0.0081(2)
Br1 0.0684(3) 0.0484(2) 0.0828(3) 0.0287(2) 0.0005(2) -0.0072(2)
Br2 0.1177(4) 0.0439(2) 0.1026(4) -0.0025(2) 0.0342(3) 0.0307(2)
Br3 0.1287(4) 0.1084(4) 0.0619(3) -0.0222(3) 0.0407(3) -0.0046(4)
C1 0.046(2) 0.044(2) 0.053(2) 0.0112(18) -0.0032(19) 0.0080(17)
C2 0.082(3) 0.049(2) 0.043(2) 0.0121(19) 0.014(2) -0.003(2)
C3 0.069(3) 0.056(2) 0.047(2) 0.0096(19) 0.009(2) 0.003(2)
C4 0.069(2) 0.0381(19) 0.055(2) 0.0270(17) 0.002(2) -0.0060(18)
C5 0.046(2) 0.0278(17) 0.065(3) 0.0080(17) -0.0061(19) 0.0047(15)
C6 0.049(2) 0.0377(18) 0.040(2) 0.0102(16) 0.0005(17) 0.0050(16)
C7 0.0394(19) 0.0374(18) 0.047(2) 0.0017(17) -0.0064(17) 0.0021(15)
C8 0.090(3) 0.033(2) 0.051(2) 0.0085(18) 0.001(2) 0.002(2)
C9 0.060(2) 0.0401(19) 0.050(2) -0.0068(18) 0.0068(19) 0.0165(17)
C10 0.052(2) 0.0304(17) 0.051(2) -0.0157(16) 0.0043(18) 0.0092(16)
C11 0.086(3) 0.048(2) 0.044(2) 0.0105(19) 0.011(2) 0.006(2)
C12 0.094(3) 0.0339(19) 0.058(3) 0.0048(19) 0.008(2) 0.022(2)
C13 0.066(2) 0.042(2) 0.050(2) -0.0081(18) 0.009(2) 0.0111(18)
C14 0.058(2) 0.0359(19) 0.051(2) -0.0052(17) 0.0096(19) 0.0067(17)
C15 0.046(2) 0.0334(18) 0.045(2) -0.0011(16) 0.0054(17) 0.0037(15)
C16 0.051(2) 0.0401(19) 0.042(2) 0.0042(16) 0.0123(17) 0.0115(16)
C17 0.103(3) 0.037(2) 0.063(3) -0.0017(19) 0.035(2) 0.018(2)
C18 0.098(3) 0.039(2) 0.050(2) 0.0126(18) 0.027(2) 0.005(2)
C19 0.0381(19) 0.053(2) 0.045(2) -0.0066(18) 0.0025(17) -0.0006(17)
C20 0.061(2) 0.0331(18) 0.062(3) -0.0115(18) 0.007(2) 0.0116(17)
C21 0.048(2) 0.070(2) 0.067(3) -0.034(2) 0.016(2) -0.0048(19)
C22 0.058(2) 0.057(2) 0.057(2) -0.008(2) 0.017(2) -0.004(2)
C23 0.051(2) 0.055(2) 0.052(2) -0.0092(19) 0.0161(18) -0.0097(18)
C24 0.0369(18) 0.0397(19) 0.049(2) -0.0045(17) 0.0069(17) 0.0002(15)
C25 0.0383(18) 0.048(2) 0.039(2) 0.0052(17) 0.0053(16) -0.0010(16)
C26 0.089(3) 0.046(2) 0.051(2) 0.0123(19) 0.015(2) 0.012(2)
C27 0.083(3) 0.046(2) 0.052(2) 0.0064(19) 0.019(2) 0.002(2)
C28 0.0321(17) 0.0366(18) 0.0421(19) -0.0056(16) 0.0081(15) 0.0004(14)
C29 0.070(3) 0.070(3) 0.128(5) 0.013(3) -0.020(3) -0.005(3)
C30 0.129(5) 0.185(7) 0.114(5) 0.015(5) -0.063(4) 0.038(5)
C31 0.112(4) 0.110(4) 0.105(4) 0.026(4) -0.047(3) 0.000(4)
C32 0.099(5) 0.108(5) 0.238(9) -0.065(5) -0.014(5) -0.004(4)
C33 0.121(10) 0.044(6) 0.29(2) 0.032(9) 0.008(12) -0.018(6)
N1 0.0452(16) 0.0297(14) 0.0459(17) 0.0080(13) 0.0010(14) 0.0033(12)
N2 0.0559(18) 0.0310(15) 0.0469(18) -0.0023(14) 0.0056(15) 0.0030(13)
N3 0.0547(17) 0.0300(14) 0.0436(17) 0.0037(13) 0.0091(14) 0.0080(13)
N4 0.075(2) 0.0319(15) 0.0489(19) 0.0057(14) 0.0092(17) 0.0080(15)
N5 0.0352(14) 0.0307(14) 0.0493(17) 0.0031(13) 0.0076(13) 0.0034(12)
N6 0.0594(18) 0.0312(15) 0.0449(17) -0.0003(13) 0.0133(15) 0.0080(13)
O1 0.0949(19) 0.0308(13) 0.0489(15) 0.0036(12) 0.0224(14) 0.0005(13)
O2 0.0768(17) 0.0346(13) 0.0586(16) 0.0056(12) 0.0226(14) 0.0044(13)
O3 0.0766(17) 0.0375(13) 0.0543(16) -0.0042(12) 0.0107(14) 0.0158(12)
O4 0.0392(12) 0.0327(11) 0.0338(13) 0.0017(10) 0.0035(10) 0.0090(10)
O5 0.0541(17) 0.0737(19) 0.074(2) 0.0118(16) -0.0033(16) -0.0035(15)
O6 0.0533(16) 0.0500(16) 0.093(2) -0.0042(16) -0.0055(16) 0.0101(13)
O7 0.0680(19) 0.091(2) 0.078(2) 0.0051(19) -0.0157(18) -0.0006(17)
O8 0.0583(16) 0.0567(16) 0.090(2) 0.0289(15) -0.0160(16) -0.0004(14)
O9 0.0502(16) 0.0693(18) 0.093(2) -0.0211(17) -0.0039(16) -0.0084(14)
O10 0.108(8) 0.50(3) 0.180(12) -0.052(15) 0.046(8) -0.030(12)

loop_
_atom_type_symbol
_atom_type_description
_atom_type_scat_dispersion_real
_atom_type_scat_dispersion_imag
_atom_type_scat_source
C C 0.0033 0.0016 'International Tables Vol C Tables 4.2.6.8 and 6.1.1.4'
H H 0.0000 0.0000 'International Tables Vol C Tables 4.2.6.8 and 6.1.1.4'
N N 0.0061 0.0033 'International Tables Vol C Tables 4.2.6.8 and 6.1.1.4'
O O 0.0106 0.0060 'International Tables Vol C Tables 4.2.6.8 and 6.1.1.4'
Mn Mn 0.3368 0.7283 'International Tables Vol C Tables 4.2.6.8 and 6.1.1.4'
Br Br -0.2901 2.4595 'International Tables Vol C Tables 4.2.6.8 and 6.1.1.4'

loop_
_geom_angle_atom_site_label_1
_geom_angle_atom_site_label_2
_geom_angle_atom_site_label_3
_geom_angle
_geom_angle_site_symmetry_3
O1 Mn1 O4 179.54(11) .
O1 Mn1 N1 89.60(12) .
O4 Mn1 N1 90.02(11) .
O1 Mn1 N4 90.47(12) .
O4 Mn1 N4 89.93(12) .
N1 Mn1 N4 177.19(13) .
O1 Mn1 O5 94.52(12) .
O4 Mn1 O5 85.29(10) .
N1 Mn1 O5 99.57(12) .
N4 Mn1 O5 83.22(12) .
O1 Mn1 O7 90.81(13) .
O4 Mn1 O7 89.46(11) .
N1 Mn1 O7 90.91(12) .
N4 Mn1 O7 86.28(13) .
O5 Mn1 O7 168.25(11) .
O2 Mn2 O4 178.65(11) .
O2 Mn2 N3 89.30(12) .
O4 Mn2 N3 90.25(11) .
O2 Mn2 N6 90.20(12) .
O4 Mn2 N6 90.32(11) .
N3 Mn2 N6 176.96(13) .
O2 Mn2 O8 92.39(11) .
O4 Mn2 O8 88.86(10) .
N3 Mn2 O8 86.55(12) .
N6 Mn2 O8 90.48(12) .
O2 Mn2 O9 93.28(12) .
O4 Mn2 O9 85.47(10) .
N3 Mn2 O9 92.99(13) .
N6 Mn2 O9 90.03(13) .
O8 Mn2 O9 174.31(11) .
O3 Mn3 O4 173.30(11) .
O3 Mn3 N5 88.96(12) .
O4 Mn3 N5 91.14(11) .
O3 Mn3 N2 88.38(12) .
O4 Mn3 N2 89.40(11) .
N5 Mn3 N2 161.50(12) .
O3 Mn3 O6 96.69(12) 1_655
O4 Mn3 O6 89.98(11) 1_655
N5 Mn3 O6 94.96(12) 1_655
N2 Mn3 O6 103.54(12) 1_655
O1 C1 C2 117.0(3) .
O1 C1 C6 123.7(3) .
C2 C1 C6 119.3(3) .
C3 C2 C1 121.5(4) .
C3 C2 H2A 119.3 .
C1 C2 H2A 119.3 .
C2 C3 C4 119.2(4) .
C2 C3 H3A 120.4 .
C4 C3 H3A 120.4 .
C5 C4 C3 120.7(3) .
C5 C4 Br1 118.3(3) .
C3 C4 Br1 121.0(3) .
C4 C5 C6 121.4(3) .
C4 C5 H5A 119.3 .
C6 C5 H5A 119.3 .
C5 C6 C1 118.0(3) .
C5 C6 C7 120.0(3) .
C1 C6 C7 121.9(3) .
N1 C7 C8 106.9(3) .
N1 C7 C6 121.8(3) .
C8 C7 C6 131.3(3) .
C9 C8 C7 106.2(3) .
C9 C8 H8A 126.9 .
C7 C8 H8A 126.9 .
C8 C9 N2 110.5(3) .
C8 C9 H9A 124.8 .
N2 C9 H9A 124.8 .
O2 C10 C11 117.2(3) .
O2 C10 C15 124.4(3) .
C11 C10 C15 118.3(3) .
C10 C11 C12 122.6(4) .
C10 C11 H11A 118.7 .
C12 C11 H11A 118.7 .
C13 C12 C11 117.7(4) .
C13 C12 H12A 121.1 .
C11 C12 H12A 121.1 .
C12 C13 C14 121.7(4) .
C12 C13 Br2 118.9(3) .
C14 C13 Br2 119.4(3) .
C13 C14 C15 120.6(4) .
C13 C14 H14A 119.7 .
C15 C14 H14A 119.7 .
C14 C15 C10 119.1(3) .
C14 C15 C16 118.9(3) .
C10 C15 C16 122.0(3) .
N3 C16 C17 107.4(3) .
N3 C16 C15 121.1(3) .
C17 C16 C15 131.4(3) .
C18 C17 C16 106.3(4) .
C18 C17 H17A 126.8 .
C16 C17 H17A 126.8 .
N4 C18 C17 110.1(4) .
N4 C18 H18A 124.9 .
C17 C18 H18A 124.9 .
O3 C19 C20 117.0(3) .
O3 C19 C24 124.0(3) .
C20 C19 C24 119.0(3) .
C21 C20 C19 121.1(4) .
C21 C20 H20A 119.4 .
C19 C20 H20A 119.4 .
C22 C21 C20 119.3(4) .
C22 C21 H21A 120.4 .
C20 C21 H21A 120.4 .
C21 C22 C23 122.4(4) .
C21 C22 Br3 118.0(3) .
C23 C22 Br3 119.6(3) .
C22 C23 C24 120.3(4) .
C22 C23 H23A 119.9 .
C24 C23 H23A 119.9 .
C23 C24 C19 118.0(3) .
C23 C24 C25 121.2(3) .
C19 C24 C25 120.9(3) .
N5 C25 C26 107.8(3) .
N5 C25 C24 121.7(3) .
C26 C25 C24 130.5(4) .
C27 C26 C25 105.6(4) .
C27 C26 H26A 127.2 .
C25 C26 H26A 127.2 .
N6 C27 C26 110.7(4) .
N6 C27 H27A 124.6 .
C26 C27 H27A 124.6 .
O5 C28 O6 122.3(3) .
O5 C28 C29 118.0(3) .
O6 C28 C29 119.7(3) .
C28 C29 H29A 109.5 .
C28 C29 H29B 109.5 .
H29A C29 H29B 109.5 .
C28 C29 H29C 109.5 .
H29A C29 H29C 109.5 .
H29B C29 H29C 109.5 .
O7 C30 H30A 109.5 .
O7 C30 H30B 109.5 .
H30A C30 H30B 109.5 .
O7 C30 H30C 109.5 .
H30A C30 H30C 109.5 .
H30B C30 H30C 109.5 .
O8 C31 H31A 109.5 .
O8 C31 H31B 109.5 .
H31A C31 H31B 109.5 .
O8 C31 H31C 109.5 .
H31A C31 H31C 109.5 .
H31B C31 H31C 109.5 .
O9 C32 H32A 109.5 .
O9 C32 H32B 109.5 .
H32A C32 H32B 109.5 .
O9 C32 H32C 109.5 .
H32A C32 H32C 109.5 .
H32B C32 H32C 109.5 .
O10 C33 H33A 109.5 .
O10 C33 H33B 109.5 .
H33A C33 H33B 109.5 .
O10 C33 H33C 109.5 .
H33A C33 H33C 109.5 .
H33B C33 H33C 109.5 .
N2 N1 C7 109.5(3) .
N2 N1 Mn1 120.4(2) .
C7 N1 Mn1 129.8(2) .
C9 N2 N1 106.9(3) .
C9 N2 Mn3 134.2(3) .
N1 N2 Mn3 118.8(2) .
C16 N3 N4 108.9(3) .
C16 N3 Mn2 130.4(2) .
N4 N3 Mn2 120.6(2) .
C18 N4 N3 107.3(3) .
C18 N4 Mn1 133.2(3) .
N3 N4 Mn1 118.1(2) .
C25 N5 N6 109.5(3) .
C25 N5 Mn3 130.8(2) .
N6 N5 Mn3 119.6(2) .
C27 N6 N5 106.4(3) .
C27 N6 Mn2 135.1(3) .
N5 N6 Mn2 118.4(2) .
C1 O1 Mn1 132.8(2) .
C10 O2 Mn2 131.4(2) .
C19 O3 Mn3 133.5(2) .
Mn1 O4 Mn2 120.55(12) .
Mn1 O4 Mn3 120.24(11) .
Mn2 O4 Mn3 119.14(12) .
C28 O5 Mn1 143.2(3) .
C28 O6 Mn3 136.9(2) 1_455
C30 O7 Mn1 125.5(4) .
C30 O7 H7A 105.1 .
Mn1 O7 H7A 105.6 .
C31 O8 Mn2 133.1(3) .
C31 O8 H8B 107.9 .
Mn2 O8 H8B 118.2 .
C32 O9 Mn2 126.0(4) .
C32 O9 H9B 102.3 .
Mn2 O9 H9B 113.2 .
C33 O10 H10B 134.2 .

loop_
_geom_bond_atom_site_label_1
_geom_bond_atom_site_label_2
_geom_bond_distance
_geom_bond_site_symmetry_2
Mn1 O1 1.856(3) .
Mn1 O4 1.906(2) .
Mn1 N1 1.946(3) .
Mn1 N4 1.998(3) .
Mn1 O5 2.296(3) .
Mn1 O7 2.366(3) .
Mn2 O2 1.855(3) .
Mn2 O4 1.906(2) .
Mn2 N3 1.958(3) .
Mn2 N6 2.003(3) .
Mn2 O8 2.271(3) .
Mn2 O9 2.273(3) .
Mn3 O3 1.850(3) .
Mn3 O4 1.908(2) .
Mn3 N5 1.951(3) .
Mn3 N2 1.978(3) .
Mn3 O6 2.155(3) 1_655
Br1 C4 1.903(4) .
Br2 C13 1.905(4) .
Br3 C22 1.910(4) .
C1 O1 1.337(4) .
C1 C2 1.393(6) .
C1 C6 1.412(5) .
C2 C3 1.372(6) .
C2 H2A 0.9300 .
C3 C4 1.380(6) .
C3 H3A 0.9300 .
C4 C5 1.371(6) .
C5 C6 1.396(5) .
C5 H5A 0.9300 .
C6 C7 1.448(5) .
C7 N1 1.363(4) .
C7 C8 1.408(5) .
C8 C9 1.352(6) .
C8 H8A 0.9300 .
C9 N2 1.358(5) .
C9 H9A 0.9300 .
C10 O2 1.342(4) .
C10 C11 1.381(5) .
C10 C15 1.400(5) .
C11 C12 1.390(6) .
C11 H11A 0.9300 .
C12 C13 1.361(6) .
C12 H12A 0.9300 .
C13 C14 1.374(5) .
C14 C15 1.388(5) .
C14 H14A 0.9300 .
C15 C16 1.461(5) .
C16 N3 1.350(5) .
C16 C17 1.396(6) .
C17 C18 1.354(5) .
C17 H17A 0.9300 .
C18 N4 1.341(5) .
C18 H18A 0.9300 .
C19 O3 1.328(5) .
C19 C20 1.387(5) .
C19 C24 1.424(5) .
C20 C21 1.382(6) .
C20 H20A 0.9300 .
C21 C22 1.347(6) .
C21 H21A 0.9300 .
C22 C23 1.363(6) .
C23 C24 1.401(5) .
C23 H23A 0.9300 .
C24 C25 1.460(5) .
C25 N5 1.350(5) .
C25 C26 1.388(5) .
C26 C27 1.370(6) .
C26 H26A 0.9300 .
C27 N6 1.340(5) .
C27 H27A 0.9300 .
C28 O5 1.211(4) .
C28 O6 1.230(4) .
C28 C29 1.478(6) .
C29 H29A 0.9600 .
C29 H29B 0.9600 .
C29 H29C 0.9600 .
C30 O7 1.375(7) .
C30 H30A 0.9600 .
C30 H30B 0.9600 .
C30 H30C 0.9600 .
C31 O8 1.326(6) .
C31 H31A 0.9600 .
C31 H31B 0.9600 .
C31 H31C 0.9600 .
C32 O9 1.332(7) .
C32 H32A 0.9600 .
C32 H32B 0.9600 .
C32 H32C 0.9600 .
C33 O10 1.22(2) .
C33 H33A 0.9600 .
C33 H33B 0.9600 .
C33 H33C 0.9600 .
N1 N2 1.359(4) .
N3 N4 1.365(4) .
N5 N6 1.367(4) .
O6 Mn3 2.155(3) 1_455
O7 H7A 0.8500 .
O8 H8B 0.8084 .
O9 H9B 0.8651 .
O10 H10B 0.8500 .

loop_
_geom_hbond_atom_site_label_D
_geom_hbond_atom_site_label_H
_geom_hbond_atom_site_label_A
_geom_hbond_distance_DH
_geom_hbond_distance_HA
_geom_hbond_distance_DA
_geom_hbond_angle_DHA
_geom_hbond_site_symmetry_A
O9 H9B O6 0.87 2.05 2.803(4) 144.7 1_655
O8 H8B O5 0.81 1.99 2.699(4) 146.8 .
